data_4022555
loop_
_publ_author_name
'Andrea Cappelli'
'Gal.la Pericot Mohr'
'Maurizio Anzini'
'Salvatore Vomero'
'Alessandro Donati'
'Mario Casolaro'
'Raniero Mendichi'
'Gianluca Giorgi'
'Francesco Makovec'

_publ_contact_author_address
; Dipartimento Farmaco Chimico Tecnologico,
  Universit\`a degli Studi di Siena
  Via Aldo Moro
  I-53100 Siena
  Italy
;
_publ_contact_author_email cappelli@unisi.it
_publ_contact_author_fax '+39 0577 234333'
_publ_contact_author_name 'Andrea Cappelli'
_publ_contact_author_phone '+39 0577 234230'
_publ_section_title
;
 Synthesis and Characterization of a New Benzofulvene Polymer
 Showing a Thermoreversible Polymerization Behavior
;
_journal_name_full 'Journal of Organic Chemistry'
_journal_page_first 9473
_journal_page_last 9476
_journal_paper_doi 10.1021/jo035104h
_journal_volume 68
_journal_year 2003
_chemical_formula_sum 'C19 H16 O3'
_chemical_formula_weight 292.3
_chemical_melting_point 63
_chemical_name_systematic
;
        Ethyl 3-(4-methylphenyl)-1-oxo-1H-indene-2-carboxylate
;
_space_group_IT_number 2
_symmetry_cell_setting triclinic
_symmetry_Int_Tables_number 2
_symmetry_space_group_name_Hall '-P 1'
_symmetry_space_group_name_H-M 'P -1'
_atom_sites_solution_hydrogens geom
_atom_sites_solution_primary direct
_atom_sites_solution_secondary difmap
_audit_conform_dict_location ftp://ftp.iucr.org/pub/cif_core.dic
_audit_conform_dict_name cif_core.dic
_audit_conform_dict_version 2.2
_audit_creation_date 2003-01-31T17:19:27-00:00
_audit_creation_method 'WinGX routine CIF_UPDATE'
_cell_angle_alpha 110.050(10)
_cell_angle_beta 95.090(10)
_cell_angle_gamma 109.17
_cell_formula_units_Z 2
_cell_length_a 8.9030(10)
_cell_length_b 8.9930(10)
_cell_length_c 10.9270(10)
_cell_measurement_reflns_used 40
_cell_measurement_temperature 293(2)
_cell_measurement_theta_max 38
_cell_measurement_theta_min 10
_cell_volume 756.03(14)
_computing_cell_refinement 'Siemens XSCANS'
_computing_data_collection 'Siemens XSCANS'
_computing_data_reduction 'Siemens XSCANS'
_computing_molecular_graphics 'Ortep-3 for Windows (Farrugia, 1997)'
_computing_publication_material 'WinGX publication routines (Farrugia, 1999)'
_computing_structure_refinement 'SHELXL-97 (Sheldrick, 1997)'
_computing_structure_solution 'SHELXS-97 (Sheldrick, 1997)'
_diffrn_ambient_temperature 293(2)
_diffrn_measured_fraction_theta_full 0.966
_diffrn_measured_fraction_theta_max 0.966
_diffrn_measurement_device_type 'Siemens P4'
_diffrn_measurement_method '\w scans'
_diffrn_radiation_monochromator graphite
_diffrn_radiation_type MoK\a
_diffrn_radiation_wavelength 0.71073
_diffrn_reflns_av_R_equivalents 0.0077
_diffrn_reflns_av_unetI/netI 0.0122
_diffrn_reflns_limit_h_max 10
_diffrn_reflns_limit_h_min -1
_diffrn_reflns_limit_k_max 9
_diffrn_reflns_limit_k_min -9
_diffrn_reflns_limit_l_max 12
_diffrn_reflns_limit_l_min -12
_diffrn_reflns_number 3121
_diffrn_reflns_theta_full 24.99
_diffrn_reflns_theta_max 24.99
_diffrn_reflns_theta_min 2.04
_diffrn_standards_decay_% 1.16
_diffrn_standards_interval_count 100
_diffrn_standards_number 3
_exptl_absorpt_coefficient_mu 0.086
_exptl_absorpt_correction_type none
_exptl_crystal_colour orange
_exptl_crystal_density_diffrn 1.284
_exptl_crystal_density_method 'not measured'
_exptl_crystal_description prism
_exptl_crystal_F_000 308
_exptl_crystal_size_max 0.4
_exptl_crystal_size_mid 0.3
_exptl_crystal_size_min 0.4
_refine_diff_density_max 0.248
_refine_diff_density_min -0.181
_refine_diff_density_rms 0.028
_refine_ls_extinction_coef 0.042(5)
_refine_ls_extinction_expression Fc^*^=kFc[1+0.001xFc^2^\l^3^/sin(2\q)]^-1/4^
_refine_ls_extinction_method SHELXL
_refine_ls_goodness_of_fit_ref 1.027
_refine_ls_hydrogen_treatment mixed
_refine_ls_matrix_type full
_refine_ls_number_parameters 218
_refine_ls_number_reflns 2572
_refine_ls_number_restraints 0
_refine_ls_restrained_S_all 1.027
_refine_ls_R_factor_all 0.0517
_refine_ls_R_factor_gt 0.0413
_refine_ls_shift/su_max 0.004
_refine_ls_shift/su_mean 0
_refine_ls_structure_factor_coef Fsqd
_refine_ls_weighting_details 'calc w=1/[\s^2^(Fo^2^)+(0.0533P)^2^+0.1834P] where P=(Fo^2^+2Fc^2^)/3'
_refine_ls_weighting_scheme calc
_refine_ls_wR_factor_gt 0.1053
_refine_ls_wR_factor_ref 0.1132
_reflns_number_gt 2105
_reflns_number_total 2572
_reflns_threshold_expression >2sigma(I)
_cod_data_source_file jo035104hrom20030728_022542_3.cif
_cod_data_source_block vc565
_cod_depositor_comments
;
The following automatic conversions were performed:
'_symmetry_cell_setting' value 'Triclinic' changed to 'triclinic'
according to '/home/saulius/struct/CIF-dictionaries/cif_core.dic'
dictionary named 'cif_core.dic' version 2.4.1 from 2010-06-29.

Automatic conversion script
Id: cif_fix_enum 1527 2010-12-29 10:47:43Z saulius 
;
_cod_database_code 4022555

loop_
_symmetry_equiv_pos_as_xyz
'x, y, z'
'-x, -y, -z'

loop_
_atom_site_label
_atom_site_type_symbol
_atom_site_fract_x
_atom_site_fract_y
_atom_site_fract_z
_atom_site_U_iso_or_equiv
_atom_site_adp_type
_atom_site_occupancy
_atom_site_symmetry_multiplicity
_atom_site_calc_flag
_atom_site_refinement_flags
O12 O -0.01596(15) 0.39714(17) 0.74305(16) 0.0778(4) Uani 1 1 d .
C1 C 0.19740(18) 0.2081(2) 0.71485(15) 0.0484(4) Uani 1 1 d .
C2 C 0.24993(19) 0.0613(2) 0.66711(16) 0.0493(4) Uani 1 1 d .
C3 C 0.1134(2) -0.0905(2) 0.62708(17) 0.0561(4) Uani 1 1 d .
C4 C -0.0318(2) -0.0450(2) 0.64761(17) 0.0585(5) Uani 1 1 d .
C5 C 0.03260(18) 0.1466(2) 0.70466(17) 0.0526(4) Uani 1 1 d .
C6 C 0.1261(3) -0.2473(2) 0.5830(2) 0.0722(6) Uani 1 1 d .
H6 H 0.034 -0.348 0.5553 0.087(7) Uiso 1 1 calc R
C7 C 0.2805(3) -0.2513(3) 0.5809(2) 0.0770(6) Uani 1 1 d .
H7 H 0.2921 -0.3562 0.5523 0.090(7) Uiso 1 1 calc R
C8 C 0.4160(3) -0.1027(2) 0.6205(2) 0.0681(5) Uani 1 1 d .
H8 H 0.5182 -0.1082 0.6181 0.079(6) Uiso 1 1 calc R
C9 C 0.4030(2) 0.0567(2) 0.66433(17) 0.0572(4) Uani 1 1 d .
H9 H 0.4951 0.1573 0.691 0.058(5) Uiso 1 1 calc R
O10 O -0.17194(15) -0.14456(18) 0.62209(15) 0.0824(5) Uani 1 1 d .
C11 C -0.07525(19) 0.2411(2) 0.74018(18) 0.0595(5) Uani 1 1 d .
O11 O -0.20383(18) 0.1827(2) 0.7646(2) 0.1119(7) Uani 1 1 d .
C13 C -0.1093(3) 0.5042(3) 0.7824(3) 0.0889(7) Uani 1 1 d .
H13A H -0.1597 0.5138 0.7045 0.156(13) Uiso 1 1 calc R
H13B H -0.1951 0.453 0.8215 0.118(9) Uiso 1 1 calc R
C14 C -0.0010(3) 0.6728(3) 0.8790(3) 0.0933(7) Uani 1 1 d .
H14A H -0.0598 0.7474 0.8986 0.113(8) Uiso 1 1 calc R
H14B H 0.089 0.7185 0.8426 0.121(10) Uiso 1 1 calc R
H14C H 0.0393 0.664 0.9596 0.133(11) Uiso 1 1 calc R
C15 C 0.6724(3) 0.9065(3) 0.9432(3) 0.0932(8) Uani 1 1 d .
H15A H 0.6998 0.9455 0.8735 0.205(19) Uiso 1 1 calc R
H15B H 0.7687 0.91 0.9931 0.171(14) Uiso 1 1 calc R
H15C H 0.6282 0.9795 1.0018 0.174(14) Uiso 1 1 calc R
C1' C 0.31564(18) 0.3866(2) 0.77079(16) 0.0483(4) Uani 1 1 d .
C2' C 0.42800(19) 0.4452(2) 0.70105(19) 0.0564(4) Uani 1 1 d .
H2' H 0.4275 0.3717 0.6168 0.068(6) Uiso 1 1 calc R
C3' C 0.5407(2) 0.6124(2) 0.7560(2) 0.0641(5) Uani 1 1 d .
H3' H 0.6139 0.6502 0.7072 0.078(6) Uiso 1 1 calc R
C4' C 0.5470(2) 0.7247(2) 0.8819(2) 0.0635(5) Uani 1 1 d .
C5' C 0.4359(2) 0.6650(2) 0.9513(2) 0.0664(5) Uani 1 1 d .
H5' H 0.438 0.7381 1.0363 0.075(6) Uiso 1 1 calc R
C6' C 0.3220(2) 0.4996(2) 0.89710(18) 0.0603(5) Uani 1 1 d .
H6' H 0.2482 0.4628 0.9458 0.067(5) Uiso 1 1 calc R

loop_
_atom_site_aniso_label
_atom_site_aniso_U_11
_atom_site_aniso_U_22
_atom_site_aniso_U_33
_atom_site_aniso_U_23
_atom_site_aniso_U_13
_atom_site_aniso_U_12
O12 0.0517(7) 0.0610(8) 0.1137(11) 0.0212(7) 0.0318(7) 0.0238(6)
C1 0.0411(8) 0.0511(9) 0.0507(9) 0.0215(7) 0.0100(7) 0.0136(7)
C2 0.0457(9) 0.0465(9) 0.0519(9) 0.0193(7) 0.0098(7) 0.0135(7)
C3 0.0528(10) 0.0491(10) 0.0562(10) 0.0191(8) 0.0101(8) 0.0094(8)
C4 0.0465(9) 0.0585(10) 0.0563(10) 0.0223(8) 0.0106(7) 0.0037(8)
C5 0.0399(8) 0.0574(10) 0.0559(9) 0.0230(8) 0.0117(7) 0.0122(7)
C6 0.0771(13) 0.0465(11) 0.0764(13) 0.0189(9) 0.0128(10) 0.0103(10)
C7 0.0921(16) 0.0535(12) 0.0822(14) 0.0196(10) 0.0143(11) 0.0331(11)
C8 0.0692(12) 0.0641(12) 0.0747(12) 0.0231(10) 0.0152(9) 0.0349(10)
C9 0.0499(10) 0.0541(10) 0.0652(11) 0.0224(8) 0.0109(8) 0.0188(8)
O10 0.0502(8) 0.0740(9) 0.0938(10) 0.0257(8) 0.0158(7) -0.0039(7)
C11 0.0372(9) 0.0724(12) 0.0646(11) 0.0270(9) 0.0114(7) 0.0158(8)
O11 0.0607(9) 0.1199(14) 0.195(2) 0.0913(14) 0.0657(11) 0.0438(9)
C13 0.0647(13) 0.0822(15) 0.1109(19) 0.0146(13) 0.0250(13) 0.0410(12)
C14 0.0909(17) 0.0800(16) 0.1027(19) 0.0172(13) 0.0198(14) 0.0454(14)
C15 0.0688(14) 0.0488(12) 0.138(2) 0.0256(13) 0.0089(14) 0.0091(10)
C1' 0.0358(8) 0.0462(9) 0.0613(10) 0.0209(7) 0.0080(7) 0.0150(7)
C2' 0.0450(9) 0.0519(10) 0.0743(12) 0.0255(9) 0.0182(8) 0.0193(8)
C3' 0.0470(9) 0.0560(11) 0.0974(14) 0.0388(11) 0.0237(9) 0.0188(8)
C4' 0.0456(9) 0.0476(10) 0.0920(14) 0.0256(10) 0.0036(9) 0.0166(8)
C5' 0.0596(11) 0.0552(11) 0.0696(12) 0.0136(9) 0.0035(9) 0.0184(9)
C6' 0.0501(10) 0.0573(10) 0.0652(11) 0.0201(9) 0.0122(8) 0.0151(8)

loop_
_atom_type_symbol
_atom_type_description
_atom_type_scat_dispersion_real
_atom_type_scat_dispersion_imag
_atom_type_scat_source
C C 0.0033 0.0016 'International Tables Vol C Tables 4.2.6.8 and 6.1.1.4'
H H 0 0 'International Tables Vol C Tables 4.2.6.8 and 6.1.1.4'
O O 0.0106 0.006 'International Tables Vol C Tables 4.2.6.8 and 6.1.1.4'

loop_
_geom_angle_atom_site_label_1
_geom_angle_atom_site_label_2
_geom_angle_atom_site_label_3
_geom_angle
C11 O12 C13 118.37(16)
C5 C1 C1' 129.15(15)
C5 C1 C2 109.03(14)
C1' C1 C2 121.70(13)
C9 C2 C3 120.11(16)
C9 C2 C1 131.09(15)
C3 C2 C1 108.71(14)
C6 C3 C2 121.60(17)
C6 C3 C4 130.41(16)
C2 C3 C4 107.94(15)
O10 C4 C3 126.41(18)
O10 C4 C5 128.04(18)
C3 C4 C5 105.56(13)
C1 C5 C11 129.41(16)
C1 C5 C4 108.77(15)
C11 C5 C4 121.82(14)
C3 C6 C7 118.13(18)
C3 C6 H6 120.9
C7 C6 H6 120.9
C8 C7 C6 120.80(19)
C8 C7 H7 119.6
C6 C7 H7 119.6
C7 C8 C9 121.10(19)
C7 C8 H8 119.5
C9 C8 H8 119.5
C2 C9 C8 118.26(17)
C2 C9 H9 120.9
C8 C9 H9 120.9
O11 C11 O12 122.81(18)
O11 C11 C5 123.40(19)
O12 C11 C5 113.80(14)
C14 C13 O12 109.15(18)
C14 C13 H13A 109.9
O12 C13 H13A 109.9
C14 C13 H13B 109.9
O12 C13 H13B 109.9
H13A C13 H13B 108.3
C13 C14 H14A 109.5
C13 C14 H14B 109.5
H14A C14 H14B 109.5
C13 C14 H14C 109.5
H14A C14 H14C 109.5
H14B C14 H14C 109.5
C4' C15 H15A 109.5
C4' C15 H15B 109.5
H15A C15 H15B 109.5
C4' C15 H15C 109.5
H15A C15 H15C 109.5
H15B C15 H15C 109.5
C2' C1' C6' 118.04(15)
C2' C1' C1 120.99(15)
C6' C1' C1 120.93(15)
C3' C2' C1' 120.40(17)
C3' C2' H2' 119.8
C1' C2' H2' 119.8
C2' C3' C4' 121.46(17)
C2' C3' H3' 119.3
C4' C3' H3' 119.3
C5' C4' C3' 117.82(17)
C5' C4' C15 120.7(2)
C3' C4' C15 121.5(2)
C6' C5' C4' 121.27(19)
C6' C5' H5' 119.4
C4' C5' H5' 119.4
C5' C6' C1' 120.99(18)
C5' C6' H6' 119.5
C1' C6' H6' 119.5

loop_
_geom_bond_atom_site_label_1
_geom_bond_atom_site_label_2
_geom_bond_distance
O12 C11 1.315(2)
O12 C13 1.452(2)
C1 C5 1.366(2)
C1 C1' 1.470(2)
C1 C2 1.487(2)
C2 C9 1.379(2)
C2 C3 1.392(2)
C3 C6 1.372(3)
C3 C4 1.491(3)
C4 O10 1.2123(19)
C4 C5 1.496(2)
C5 C11 1.473(2)
C6 C7 1.389(3)
C6 H6 0.93
C7 C8 1.372(3)
C7 H7 0.93
C8 C9 1.395(3)
C8 H8 0.93
C9 H9 0.93
C11 O11 1.189(2)
C13 C14 1.450(3)
C13 H13A 0.97
C13 H13B 0.97
C14 H14A 0.96
C14 H14B 0.96
C14 H14C 0.96
C15 C4' 1.512(2)
C15 H15A 0.96
C15 H15B 0.96
C15 H15C 0.96
C1' C2' 1.387(2)
C1' C6' 1.388(2)
C2' C3' 1.382(2)
C2' H2' 0.93
C3' C4' 1.383(3)
C3' H3' 0.93
C4' C5' 1.380(3)
C5' C6' 1.375(2)
C5' H5' 0.93
C6' H6' 0.93

loop_
_cod_related_entry_id
_cod_related_entry_database
_cod_related_entry_code
1 ChemSpider 21155459
